data_4022119
loop_
_publ_author_name
'Joshua Gergely'
'Jeremy B. Morgan'
'Larry E. Overman'

_publ_section_title
;
 Stereocontrolled Synthesis of Functionalized cis-Cyclopentapyrazolidines
 by 1,3-Dipolar Cycloaddition Reactions of Azomethine Imines
;
_journal_name_full 'Journal of Organic Chemistry'
_journal_page_first 9144
_journal_page_last 9152
_journal_paper_doi 10.1021/jo061537j
_journal_volume 71
_journal_year 2006
_chemical_formula_sum 'C13 H19 N3 O4 S'
_chemical_formula_weight 313.37
_chemical_name_systematic
; 
 ? 
;
_space_group_IT_number 4
_symmetry_cell_setting monoclinic
_symmetry_space_group_name_Hall 'P 2yb'
_symmetry_space_group_name_H-M 'P 1 21 1'
_atom_sites_solution_hydrogens geom
_atom_sites_solution_primary direct
_atom_sites_solution_secondary difmap
_audit_creation_method SHELXTL
_cell_angle_alpha 90.00
_cell_angle_beta 90.741(4)
_cell_angle_gamma 90.00
_cell_formula_units_Z 4
_cell_length_a 9.877(2)
_cell_length_b 9.473(2)
_cell_length_c 15.877(4)
_cell_measurement_temperature 173(2)
_cell_volume 1485.5(6)
_computing_cell_refinement 'Bruker SMART/SAINT'
_computing_data_collection 'Bruker SMART'
_computing_data_reduction 'Bruker SAINT'
_computing_molecular_graphics 'Bruker SHELXTL'
_computing_publication_material 'Bruker SHELXTL'
_computing_structure_refinement 'Bruker SHELXTL'
_computing_structure_solution 'Bruker SHELXTL'
_diffrn_ambient_temperature 173(2)
_diffrn_measured_fraction_theta_full 0.996
_diffrn_measured_fraction_theta_max 0.996
_diffrn_measurement_device_type 'CCD area detector'
_diffrn_measurement_method 'phi and omega scans'
_diffrn_radiation_monochromator graphite
_diffrn_radiation_source 'normal-focus sealed tube'
_diffrn_radiation_type MoK\a
_diffrn_radiation_wavelength 0.71073
_diffrn_reflns_av_R_equivalents 0.0285
_diffrn_reflns_av_sigmaI/netI 0.0387
_diffrn_reflns_limit_h_max 12
_diffrn_reflns_limit_h_min -12
_diffrn_reflns_limit_k_max 11
_diffrn_reflns_limit_k_min -11
_diffrn_reflns_limit_l_max 19
_diffrn_reflns_limit_l_min -19
_diffrn_reflns_number 13942
_diffrn_reflns_theta_full 26.37
_diffrn_reflns_theta_max 26.37
_diffrn_reflns_theta_min 2.06
_diffrn_standards_decay_% '< 1.0'
_diffrn_standards_interval_count 'initial 50 frames recollected'
_diffrn_standards_number '50 frames'
_exptl_absorpt_coefficient_mu 0.238
_exptl_absorpt_correction_T_max 0.9675
_exptl_absorpt_correction_T_min 0.9173
_exptl_absorpt_correction_type multi-scan
_exptl_absorpt_process_details 'Bruker SADABS'
_exptl_crystal_colour colorless
_exptl_crystal_density_diffrn 1.401
_exptl_crystal_density_meas ?
_exptl_crystal_density_method 'not measured'
_exptl_crystal_description irregular
_exptl_crystal_F_000 664
_exptl_crystal_size_max 0.37
_exptl_crystal_size_mid 0.32
_exptl_crystal_size_min 0.14
_refine_diff_density_max 0.540
_refine_diff_density_min -0.286
_refine_diff_density_rms 0.065
_refine_ls_abs_structure_details 'Flack H D (1983), Acta Cryst. A39, 876-881'
_refine_ls_abs_structure_Flack 0.08(7)
_refine_ls_extinction_coef 0.0041(16)
_refine_ls_extinction_expression Fc^*^=kFc[1+0.001xFc^2^\l^3^/sin(2\q)]^-1/4^
_refine_ls_extinction_method SHELXTL
_refine_ls_goodness_of_fit_ref 1.079
_refine_ls_hydrogen_treatment constr
_refine_ls_matrix_type full
_refine_ls_number_parameters 394
_refine_ls_number_reflns 6010
_refine_ls_number_restraints 5
_refine_ls_restrained_S_all 1.078
_refine_ls_R_factor_all 0.0503
_refine_ls_R_factor_gt 0.0452
_refine_ls_shift/su_max 0.000
_refine_ls_shift/su_mean 0.000
_refine_ls_structure_factor_coef Fsqd
_refine_ls_weighting_details 'calc w=1/[\s^2^(Fo^2^)+(0.0624P)^2^+1.1280P] where P=(Fo^2^+2Fc^2^)/3'
_refine_ls_weighting_scheme calc
_refine_ls_wR_factor_gt 0.1164
_refine_ls_wR_factor_ref 0.1198
_reflns_number_gt 5575
_reflns_number_total 6010
_reflns_threshold_expression >2sigma(I)
_cod_data_source_file jo061537jsi20060724_085605.cif
_cod_depositor_comments
;
The following automatic conversions were performed:
'_symmetry_cell_setting' value 'Monoclinic' changed to 'monoclinic'
according to '/home/saulius/struct/CIF-dictionaries/cif_core.dic'
dictionary named 'cif_core.dic' version 2.4.1 from 2010-06-29.

Automatic conversion script
Id: cif_fix_enum 1527 2010-12-29 10:47:43Z saulius 

The following automatic conversions were performed:

'_exptl_crystal_density_meas' value 'n/a' was changed to '?' - the
value is perceived as not measured.

Automatic conversion script
Id: cif_fix_values 3008 2015-01-20 13:52:24Z robertas 
;
_cod_original_sg_symbol_H-M 'P 21'
_cod_database_code 4022119

loop_
_symmetry_equiv_pos_as_xyz
'x, y, z'
'-x, y+1/2, -z'

loop_
_atom_site_label
_atom_site_type_symbol
_atom_site_fract_x
_atom_site_fract_y
_atom_site_fract_z
_atom_site_U_iso_or_equiv
_atom_site_adp_type
_atom_site_occupancy
_atom_site_symmetry_multiplicity
_atom_site_calc_flag
_atom_site_refinement_flags
S1 S 0.85794(7) 0.74240(8) 0.31278(4) 0.02120(18) Uani 1 1 d .
O1 O 1.0718(2) 0.8447(2) 0.03679(14) 0.0241(5) Uani 1 1 d .
O2 O 0.7704(2) 0.8920(2) 0.01963(13) 0.0211(5) Uani 1 1 d .
O3 O 0.9274(2) 0.4863(2) 0.15242(14) 0.0209(5) Uani 1 1 d .
O4 O 0.7673(2) 0.3186(2) 0.13980(15) 0.0302(5) Uani 1 1 d .
N1 N 0.6835(2) 0.6549(3) 0.15369(16) 0.0191(5) Uani 1 1 d D
N2 N 0.7791(2) 0.7668(2) 0.15078(15) 0.0168(5) Uani 1 1 d .
N3 N 0.9936(2) 0.8225(3) 0.17290(16) 0.0184(5) Uani 1 1 d D
H1 H 0.608(2) 0.699(3) 0.135(2) 0.023(6) Uiso 1 1 d D
H3 H 1.065(2) 0.849(4) 0.2048(18) 0.023(6) Uiso 1 1 d D
C1 C 0.8334(3) 0.7841(3) 0.06560(17) 0.0163(6) Uani 1 1 d .
C2 C 0.8081(3) 0.6404(3) 0.02169(18) 0.0159(6) Uani 1 1 d .
H2A H 0.8963 0.5921 0.0111 0.019 Uiso 1 1 calc R
C3 C 0.7208(3) 0.6423(4) -0.05997(19) 0.0236(6) Uani 1 1 d .
H3A H 0.7251 0.7359 -0.0876 0.028 Uiso 1 1 calc R
H3B H 0.7521 0.5696 -0.1000 0.028 Uiso 1 1 calc R
C4 C 0.5767(3) 0.6105(4) -0.0311(2) 0.0288(7) Uani 1 1 d .
H4A H 0.5327 0.6961 -0.0086 0.035 Uiso 1 1 calc R
H4B H 0.5206 0.5722 -0.0779 0.035 Uiso 1 1 calc R
C5 C 0.5992(3) 0.5000(4) 0.0379(2) 0.0254(7) Uani 1 1 d .
H5A H 0.5199 0.4943 0.0753 0.031 Uiso 1 1 calc R
H5B H 0.6160 0.4057 0.0134 0.031 Uiso 1 1 calc R
C6 C 0.7238(3) 0.5536(3) 0.08593(18) 0.0173(6) Uani 1 1 d .
C7 C 0.8778(3) 0.7771(3) 0.21171(19) 0.0193(6) Uani 1 1 d .
C8 C 0.9831(3) 0.8197(3) 0.08650(19) 0.0183(6) Uani 1 1 d .
C9 C 0.7854(3) 1.0314(3) 0.0546(2) 0.0259(7) Uani 1 1 d .
H9A H 0.7381 1.0997 0.0184 0.039 Uiso 1 1 calc R
H9B H 0.8817 1.0558 0.0582 0.039 Uiso 1 1 calc R
H9C H 0.7465 1.0337 0.1111 0.039 Uiso 1 1 calc R
C10 C 0.8062(3) 0.4378(3) 0.12865(19) 0.0212(6) Uani 1 1 d .
C11 C 1.0216(3) 0.3897(3) 0.1951(2) 0.0227(6) Uani 1 1 d .
H11A H 1.0258 0.2984 0.1636 0.027 Uiso 1 1 calc R
C12 C 0.9764(4) 0.3634(4) 0.2837(2) 0.0370(9) Uani 1 1 d .
H12A H 0.8886 0.3153 0.2826 0.055 Uiso 1 1 calc R
H12B H 0.9679 0.4537 0.3134 0.055 Uiso 1 1 calc R
H12C H 1.0433 0.3042 0.3131 0.055 Uiso 1 1 calc R
C13 C 1.1582(3) 0.4645(4) 0.1915(2) 0.0264(7) Uani 1 1 d .
H13A H 1.1830 0.4791 0.1326 0.040 Uiso 1 1 calc R
H13B H 1.2273 0.4063 0.2196 0.040 Uiso 1 1 calc R
H13C H 1.1521 0.5560 0.2200 0.040 Uiso 1 1 calc R
S1B S 0.37173(8) 0.78824(8) 0.17889(5) 0.02392(18) Uani 1 1 d .
O1B O 0.5738(2) 0.7054(2) 0.46353(14) 0.0255(5) Uani 1 1 d .
O2B O 0.2737(2) 0.6536(2) 0.47636(13) 0.0217(5) Uani 1 1 d .
O3B O 0.4322(2) 1.0607(2) 0.33518(14) 0.0213(5) Uani 1 1 d .
O4B O 0.2432(3) 1.1525(3) 0.27535(17) 0.0396(6) Uani 1 1 d .
N1B N 0.1789(2) 0.8535(3) 0.32568(17) 0.0209(5) Uani 1 1 d D
N2B N 0.2826(2) 0.7514(3) 0.33672(15) 0.0182(5) Uani 1 1 d .
N3B N 0.5025(2) 0.7141(3) 0.32411(16) 0.0202(5) Uani 1 1 d D
H21 H 0.100(2) 0.824(5) 0.348(2) 0.046(9) Uiso 1 1 d D
H23 H 0.583(2) 0.717(5) 0.298(2) 0.046(9) Uiso 1 1 d D
C1B C 0.3360(3) 0.7528(3) 0.42396(18) 0.0185(6) Uani 1 1 d .
C2B C 0.3037(3) 0.9050(3) 0.45603(19) 0.0195(6) Uani 1 1 d .
H2BA H 0.3894 0.9589 0.4665 0.023 Uiso 1 1 calc R
C3B C 0.2104(3) 0.9153(4) 0.5330(2) 0.0260(7) Uani 1 1 d .
H3BA H 0.2101 0.8252 0.5645 0.031 Uiso 1 1 calc R
H3BB H 0.2412 0.9916 0.5713 0.031 Uiso 1 1 calc R
C4B C 0.0692(3) 0.9478(4) 0.4973(2) 0.0293(7) Uani 1 1 d .
H4BA H 0.0215 0.8600 0.4807 0.035 Uiso 1 1 calc R
H4BB H 0.0140 0.9989 0.5391 0.035 Uiso 1 1 calc R
C5B C 0.0962(3) 1.0403(4) 0.4207(2) 0.0262(7) Uani 1 1 d .
H5BA H 0.1149 1.1390 0.4377 0.031 Uiso 1 1 calc R
H5BB H 0.0183 1.0389 0.3809 0.031 Uiso 1 1 calc R
C6B C 0.2214(3) 0.9722(3) 0.3816(2) 0.0208(6) Uani 1 1 d .
C7B C 0.3869(3) 0.7506(3) 0.27960(18) 0.0197(6) Uani 1 1 d .
C8B C 0.4878(3) 0.7220(3) 0.40984(19) 0.0207(6) Uani 1 1 d .
C9B C 0.2951(3) 0.5091(3) 0.4520(2) 0.0275(7) Uani 1 1 d .
H9BA H 0.2488 0.4464 0.4913 0.041 Uiso 1 1 calc R
H9BB H 0.3924 0.4884 0.4530 0.041 Uiso 1 1 calc R
H9BC H 0.2588 0.4941 0.3949 0.041 Uiso 1 1 calc R
C10B C 0.2994(3) 1.0750(3) 0.3251(2) 0.0248(7) Uani 1 1 d .
C11B C 0.5195(3) 1.1477(3) 0.2818(2) 0.0233(6) Uani 1 1 d .
H11B H 0.4855 1.1443 0.2222 0.028 Uiso 1 1 calc R
C12B C 0.5210(4) 1.3000(4) 0.3126(2) 0.0335(8) Uani 1 1 d .
H12D H 0.4297 1.3399 0.3073 0.050 Uiso 1 1 calc R
H12E H 0.5837 1.3553 0.2785 0.050 Uiso 1 1 calc R
H12F H 0.5504 1.3026 0.3717 0.050 Uiso 1 1 calc R
C13B C 0.6550(4) 1.0787(4) 0.2877(3) 0.0321(8) Uani 1 1 d .
H13D H 0.6481 0.9813 0.2672 0.048 Uiso 1 1 calc R
H13E H 0.6864 1.0784 0.3465 0.048 Uiso 1 1 calc R
H13F H 0.7196 1.1310 0.2533 0.048 Uiso 1 1 calc R

loop_
_atom_site_aniso_label
_atom_site_aniso_U_11
_atom_site_aniso_U_22
_atom_site_aniso_U_33
_atom_site_aniso_U_23
_atom_site_aniso_U_13
_atom_site_aniso_U_12
S1 0.0208(3) 0.0248(4) 0.0180(3) 0.0005(3) 0.0016(3) -0.0009(3)
O1 0.0226(11) 0.0231(11) 0.0266(11) 0.0008(9) 0.0052(9) -0.0030(9)
O2 0.0294(11) 0.0098(10) 0.0241(11) 0.0008(8) -0.0035(9) 0.0019(8)
O3 0.0223(11) 0.0154(11) 0.0249(11) 0.0023(9) -0.0032(9) 0.0008(9)
O4 0.0377(13) 0.0162(12) 0.0366(13) 0.0026(10) 0.0014(10) -0.0025(10)
N1 0.0160(12) 0.0160(12) 0.0254(13) -0.0008(11) 0.0021(10) -0.0024(10)
N2 0.0170(11) 0.0143(12) 0.0193(11) 0.0011(9) 0.0007(9) -0.0013(9)
N3 0.0167(11) 0.0170(13) 0.0214(13) 0.0009(10) 0.0005(9) -0.0029(10)
C1 0.0143(12) 0.0143(13) 0.0205(13) 0.0013(11) 0.0026(10) -0.0014(11)
C2 0.0186(14) 0.0083(12) 0.0208(14) -0.0023(11) 0.0013(11) -0.0015(11)
C3 0.0334(17) 0.0202(15) 0.0172(14) -0.0017(12) -0.0049(12) -0.0015(13)
C4 0.0289(17) 0.0266(17) 0.0307(17) -0.0023(14) -0.0078(14) -0.0004(14)
C5 0.0273(16) 0.0243(17) 0.0246(16) -0.0041(13) -0.0012(13) -0.0090(13)
C6 0.0193(14) 0.0130(13) 0.0195(15) -0.0006(11) 0.0027(11) -0.0018(11)
C7 0.0218(13) 0.0100(13) 0.0262(15) -0.0008(12) 0.0008(11) 0.0025(11)
C8 0.0212(14) 0.0060(13) 0.0278(15) 0.0010(11) 0.0033(12) 0.0005(11)
C9 0.0309(17) 0.0105(14) 0.0364(19) -0.0011(13) 0.0006(14) 0.0004(12)
C10 0.0261(16) 0.0185(16) 0.0191(15) -0.0014(12) 0.0019(12) -0.0003(12)
C11 0.0237(15) 0.0181(15) 0.0262(16) 0.0002(13) 0.0017(12) 0.0059(12)
C12 0.046(2) 0.035(2) 0.0297(19) 0.0100(16) -0.0011(16) 0.0104(17)
C13 0.0240(16) 0.0240(17) 0.0313(18) 0.0001(13) -0.0031(13) 0.0010(13)
S1B 0.0233(4) 0.0283(4) 0.0202(4) 0.0031(3) 0.0018(3) 0.0038(3)
O1B 0.0181(10) 0.0301(12) 0.0283(11) 0.0040(9) -0.0028(9) 0.0038(9)
O2B 0.0227(11) 0.0160(10) 0.0263(11) 0.0025(9) 0.0034(9) -0.0023(8)
O3B 0.0189(10) 0.0211(11) 0.0239(11) 0.0030(9) 0.0025(8) -0.0010(8)
O4B 0.0392(15) 0.0344(14) 0.0452(15) 0.0215(12) 0.0002(12) 0.0066(12)
N1B 0.0143(11) 0.0224(14) 0.0260(14) 0.0012(11) 0.0013(10) 0.0004(10)
N2B 0.0147(11) 0.0195(13) 0.0203(12) 0.0019(10) -0.0011(9) 0.0022(10)
N3B 0.0148(11) 0.0211(13) 0.0247(13) 0.0020(11) 0.0026(10) 0.0036(10)
C1B 0.0212(13) 0.0145(14) 0.0198(13) 0.0023(12) 0.0010(11) -0.0045(11)
C2B 0.0168(14) 0.0212(15) 0.0206(15) 0.0000(12) 0.0020(11) 0.0019(11)
C3B 0.0245(16) 0.0305(18) 0.0231(16) -0.0028(14) 0.0058(13) 0.0025(13)
C4B 0.0264(17) 0.0348(19) 0.0268(17) -0.0010(14) 0.0059(13) 0.0042(15)
C5B 0.0229(16) 0.0265(17) 0.0292(17) -0.0014(14) 0.0053(13) 0.0077(13)
C6B 0.0212(14) 0.0169(15) 0.0245(15) 0.0012(12) -0.0001(12) 0.0033(12)
C7B 0.0193(13) 0.0148(14) 0.0251(14) -0.0028(12) 0.0009(11) -0.0032(11)
C8B 0.0192(13) 0.0152(14) 0.0278(15) 0.0042(12) 0.0004(12) -0.0002(12)
C9B 0.0297(17) 0.0156(15) 0.0371(19) 0.0041(14) 0.0037(14) 0.0013(13)
C10B 0.0273(16) 0.0199(16) 0.0273(17) 0.0011(13) 0.0014(13) 0.0013(13)
C11B 0.0288(16) 0.0166(15) 0.0248(16) 0.0008(13) 0.0089(12) -0.0042(13)
C12B 0.0357(18) 0.0217(17) 0.043(2) -0.0047(15) 0.0067(15) 0.0020(15)
C13B 0.0287(17) 0.0222(17) 0.046(2) 0.0030(15) 0.0127(15) -0.0039(14)

loop_
_atom_type_symbol
_atom_type_description
_atom_type_scat_dispersion_real
_atom_type_scat_dispersion_imag
_atom_type_scat_source
C C 0.0033 0.0016 'International Tables Vol C Tables 4.2.6.8 and 6.1.1.4'
H H 0.0000 0.0000 'International Tables Vol C Tables 4.2.6.8 and 6.1.1.4'
N N 0.0061 0.0033 'International Tables Vol C Tables 4.2.6.8 and 6.1.1.4'
O O 0.0106 0.0060 'International Tables Vol C Tables 4.2.6.8 and 6.1.1.4'
S S 0.1246 0.1234 'International Tables Vol C Tables 4.2.6.8 and 6.1.1.4'

loop_
_geom_angle_atom_site_label_1
_geom_angle_atom_site_label_2
_geom_angle_atom_site_label_3
_geom_angle
C1 O2 C9 115.3(2)
C10 O3 C11 118.6(2)
N2 N1 C6 105.7(2)
C7 N2 N1 119.9(2)
C7 N2 C1 112.2(2)
N1 N2 C1 111.3(2)
C8 N3 C7 112.9(2)
O2 C1 N2 113.4(2)
O2 C1 C2 109.9(2)
N2 C1 C2 104.9(2)
O2 C1 C8 111.7(2)
N2 C1 C8 100.7(2)
C2 C1 C8 115.9(2)
C3 C2 C1 116.8(2)
C3 C2 C6 104.9(2)
C1 C2 C6 104.7(2)
C4 C3 C2 104.9(2)
C5 C4 C3 102.9(3)
C6 C5 C4 103.8(3)
N1 C6 C10 106.7(2)
N1 C6 C5 110.6(2)
C10 C6 C5 114.0(3)
N1 C6 C2 106.3(2)
C10 C6 C2 112.7(2)
C5 C6 C2 106.4(2)
N2 C7 N3 107.1(2)
N2 C7 S1 125.5(2)
N3 C7 S1 127.4(2)
O1 C8 N3 127.0(3)
O1 C8 C1 126.9(3)
N3 C8 C1 106.1(2)
O4 C10 O3 124.6(3)
O4 C10 C6 124.8(3)
O3 C10 C6 110.6(3)
O3 C11 C12 110.0(3)
O3 C11 C13 104.4(3)
C12 C11 C13 112.7(3)
C1B O2B C9B 114.3(2)
C10B O3B C11B 117.4(2)
N2B N1B C6B 104.1(2)
C7B N2B N1B 117.8(2)
C7B N2B C1B 110.9(2)
N1B N2B C1B 111.0(2)
C8B N3B C7B 113.4(2)
O2B C1B N2B 113.4(2)
O2B C1B C8B 113.1(2)
N2B C1B C8B 101.4(2)
O2B C1B C2B 109.4(2)
N2B C1B C2B 104.0(2)
C8B C1B C2B 115.1(2)
C3B C2B C6B 105.3(2)
C3B C2B C1B 116.3(3)
C6B C2B C1B 103.6(2)
C4B C3B C2B 105.7(3)
C5B C4B C3B 104.0(3)
C4B C5B C6B 103.5(3)
N1B C6B C5B 109.7(3)
N1B C6B C10B 105.7(2)
C5B C6B C10B 112.5(3)
N1B C6B C2B 106.4(2)
C5B C6B C2B 106.2(2)
C10B C6B C2B 116.1(3)
N3B C7B N2B 106.5(2)
N3B C7B S1B 128.2(2)
N2B C7B S1B 125.3(2)
O1B C8B N3B 127.7(3)
O1B C8B C1B 126.7(3)
N3B C8B C1B 105.6(2)
O4B C10B O3B 125.9(3)
O4B C10B C6B 122.4(3)
O3B C10B C6B 111.6(3)
O3B C11B C13B 104.5(3)
O3B C11B C12B 110.5(3)
C13B C11B C12B 113.0(3)

loop_
_geom_bond_atom_site_label_1
_geom_bond_atom_site_label_2
_geom_bond_distance
S1 C7 1.652(3)
O1 C8 1.210(4)
O2 C1 1.398(3)
O2 C9 1.440(4)
O3 C10 1.333(4)
O3 C11 1.465(4)
O4 C10 1.207(4)
N1 N2 1.421(3)
N1 C6 1.499(4)
N2 C7 1.368(4)
N2 C1 1.470(4)
N3 C8 1.375(4)
N3 C7 1.375(4)
C1 C2 1.548(4)
C1 C8 1.549(4)
C2 C3 1.548(4)
C2 C6 1.559(4)
C3 C4 1.530(5)
C4 C5 1.530(5)
C5 C6 1.526(4)
C6 C10 1.520(4)
C11 C12 1.502(5)
C11 C13 1.526(5)
S1B C7B 1.643(3)
O1B C8B 1.206(4)
O2B C1B 1.403(3)
O2B C9B 1.439(4)
O3B C10B 1.326(4)
O3B C11B 1.469(4)
O4B C10B 1.209(4)
N1B N2B 1.418(3)
N1B C6B 1.490(4)
N2B C7B 1.381(4)
N2B C1B 1.476(4)
N3B C8B 1.373(4)
N3B C7B 1.379(4)
C1B C8B 1.547(4)
C1B C2B 1.563(4)
C2B C3B 1.543(4)
C2B C6B 1.562(4)
C3B C4B 1.530(5)
C4B C5B 1.525(5)
C5B C6B 1.533(4)
C6B C10B 1.537(4)
C11B C13B 1.492(5)
C11B C12B 1.523(5)

loop_
_geom_torsion_atom_site_label_1
_geom_torsion_atom_site_label_2
_geom_torsion_atom_site_label_3
_geom_torsion_atom_site_label_4
_geom_torsion
C6 N1 N2 C7 -105.6(3)
C6 N1 N2 C1 28.1(3)
C9 O2 C1 N2 62.3(3)
C9 O2 C1 C2 179.4(2)
C9 O2 C1 C8 -50.6(3)
C7 N2 C1 O2 -124.0(3)
N1 N2 C1 O2 98.6(3)
C7 N2 C1 C2 116.1(2)
N1 N2 C1 C2 -21.3(3)
C7 N2 C1 C8 -4.6(3)
N1 N2 C1 C8 -142.0(2)
O2 C1 C2 C3 -0.8(3)
N2 C1 C2 C3 121.4(3)
C8 C1 C2 C3 -128.5(3)
O2 C1 C2 C6 -116.3(2)
N2 C1 C2 C6 5.9(3)
C8 C1 C2 C6 115.9(3)
C1 C2 C3 C4 -94.5(3)
C6 C2 C3 C4 20.9(3)
C2 C3 C4 C5 -38.3(3)
C3 C4 C5 C6 40.8(3)
N2 N1 C6 C10 97.7(2)
N2 N1 C6 C5 -137.9(2)
N2 N1 C6 C2 -22.8(3)
C4 C5 C6 N1 87.2(3)
C4 C5 C6 C10 -152.7(3)
C4 C5 C6 C2 -27.9(3)
C3 C2 C6 N1 -113.6(2)
C1 C2 C6 N1 10.0(3)
C3 C2 C6 C10 129.9(3)
C1 C2 C6 C10 -106.5(3)
C3 C2 C6 C5 4.3(3)
C1 C2 C6 C5 127.9(3)
N1 N2 C7 N3 142.6(2)
C1 N2 C7 N3 9.2(3)
N1 N2 C7 S1 -38.0(4)
C1 N2 C7 S1 -171.4(2)
C8 N3 C7 N2 -10.6(3)
C8 N3 C7 S1 170.0(2)
C7 N3 C8 O1 -174.7(3)
C7 N3 C8 C1 7.6(3)
O2 C1 C8 O1 -58.8(4)
N2 C1 C8 O1 -179.5(3)
C2 C1 C8 O1 68.0(4)
O2 C1 C8 N3 118.9(2)
N2 C1 C8 N3 -1.7(3)
C2 C1 C8 N3 -114.2(2)
C11 O3 C10 O4 0.0(5)
C11 O3 C10 C6 179.8(2)
N1 C6 C10 O4 107.9(3)
C5 C6 C10 O4 -14.4(4)
C2 C6 C10 O4 -135.8(3)
N1 C6 C10 O3 -71.9(3)
C5 C6 C10 O3 165.8(3)
C2 C6 C10 O3 44.4(3)
C10 O3 C11 C12 -73.6(4)
C10 O3 C11 C13 165.2(3)
C6B N1B N2B C7B -95.0(3)
C6B N1B N2B C1B 34.3(3)
C9B O2B C1B N2B 63.6(3)
C9B O2B C1B C8B -51.1(3)
C9B O2B C1B C2B 179.2(2)
C7B N2B C1B O2B -132.6(3)
N1B N2B C1B O2B 94.5(3)
C7B N2B C1B C8B -11.1(3)
N1B N2B C1B C8B -144.0(2)
C7B N2B C1B C2B 108.6(3)
N1B N2B C1B C2B -24.3(3)
O2B C1B C2B C3B -2.0(3)
N2B C1B C2B C3B 119.4(3)
C8B C1B C2B C3B -130.7(3)
O2B C1B C2B C6B -117.0(2)
N2B C1B C2B C6B 4.4(3)
C8B C1B C2B C6B 114.4(3)
C6B C2B C3B C4B 15.1(3)
C1B C2B C3B C4B -98.9(3)
C2B C3B C4B C5B -34.1(4)
C3B C4B C5B C6B 39.6(3)
N2B N1B C6B C5B -144.1(2)
N2B N1B C6B C10B 94.4(3)
N2B N1B C6B C2B -29.6(3)
C4B C5B C6B N1B 84.5(3)
C4B C5B C6B C10B -158.2(3)
C4B C5B C6B C2B -30.1(3)
C3B C2B C6B N1B -107.5(3)
C1B C2B C6B N1B 15.1(3)
C3B C2B C6B C5B 9.3(3)
C1B C2B C6B C5B 131.9(3)
C3B C2B C6B C10B 135.2(3)
C1B C2B C6B C10B -102.2(3)
C8B N3B C7B N2B -14.1(3)
C8B N3B C7B S1B 165.3(2)
N1B N2B C7B N3B 144.9(2)
C1B N2B C7B N3B 15.5(3)
N1B N2B C7B S1B -34.5(4)
C1B N2B C7B S1B -163.9(2)
C7B N3B C8B O1B -174.6(3)
C7B N3B C8B C1B 6.9(3)
O2B C1B C8B O1B -54.2(4)
N2B C1B C8B O1B -176.0(3)
C2B C1B C8B O1B 72.5(4)
O2B C1B C8B N3B 124.3(3)
N2B C1B C8B N3B 2.5(3)
C2B C1B C8B N3B -109.0(3)
C11B O3B C10B O4B 0.6(5)
C11B O3B C10B C6B 177.0(2)
N1B C6B C10B O4B 75.8(4)
C5B C6B C10B O4B -43.9(4)
C2B C6B C10B O4B -166.5(3)
N1B C6B C10B O3B -100.7(3)
C5B C6B C10B O3B 139.6(3)
C2B C6B C10B O3B 17.0(4)
C10B O3B C11B C13B -163.1(3)
C10B O3B C11B C12B 75.2(4)

loop_
_cod_related_entry_id
_cod_related_entry_database
_cod_related_entry_code
1 ChemSpider 30658546
